data_4324288
loop_
_publ_author_name
'Ralph A. Zehnder'
'Christopher S. Wilson'
'Hunter T. Christy'
'Kenneth S. Harris'
'Varun Chauhan'
'Victor Schutz'
'Matthew Sullivan'
'Matthias Zeller'
'Frank R. Fronczek'
'Jacob A. Myers'
'Kyle Dammann'
'James Duck'
'Peter M. Smith'
'Antony Okuma'
'Kristin Johnson'
'Robert Sovesky'
'Cameron Stroudt'
'Robert A. Renn'

_publ_section_title
;
 Effect of Inclining Strain on the Crystal Lattice along an Extended
 Series of Lanthanide Hydroxysulfates Ln(OH)SO4 (Ln = Pr-Yb, except Pm)
;
_journal_name_full 'Inorganic Chemistry'
_journal_page_first 836
_journal_page_last 846
_journal_paper_doi 10.1021/ic101350f
_journal_volume 50
_journal_year 2011
_chemical_formula_sum 'H O5 S Yb'
_chemical_formula_weight 286.11
_chemical_name_systematic
; 
 ? 
;
_space_group_IT_number 14
_symmetry_cell_setting monoclinic
_symmetry_space_group_name_Hall '-P 2yn'
_symmetry_space_group_name_H-M 'P 1 21/n 1'
_atom_sites_solution_hydrogens geom
_atom_sites_solution_primary direct
_atom_sites_solution_secondary difmap
_audit_creation_method SHELXL-97
_cell_angle_alpha 90.00
_cell_angle_beta 93.986(5)
_cell_angle_gamma 90.00
_cell_formula_units_Z 8
_cell_length_a 7.871(3)
_cell_length_b 10.836(4)
_cell_length_c 8.017(3)
_cell_measurement_reflns_used 2379
_cell_measurement_temperature 100(2)
_cell_measurement_theta_max 29.1665
_cell_measurement_theta_min 3.204
_cell_volume 682.1(4)
_computing_cell_refinement 'Apex2 v2009.7-0'
_computing_data_collection 'Apex2 v2009.7-0 (Bruker, 2009)'
_computing_data_reduction 'Apex2 v2009.7-0'
_computing_molecular_graphics 'SHELXTL 6.14'
_computing_publication_material 'SHELXTL 6.14'
_computing_structure_refinement 'SHELXTL 6.14'
_computing_structure_solution 'SHELXTL 6.14 (Bruker, 2000-2003; Sheldrick, 2008)'
_diffrn_ambient_temperature 100(2)
_diffrn_measured_fraction_theta_full 0.999
_diffrn_measured_fraction_theta_max 0.944
_diffrn_measurement_device_type 'Bruker AXS SMART APEX CCD diffractometer'
_diffrn_measurement_method '\w scans'
_diffrn_radiation_monochromator graphite
_diffrn_radiation_source 'fine-focus sealed tube'
_diffrn_radiation_type MoK\a
_diffrn_radiation_wavelength 0.71073
_diffrn_reflns_av_R_equivalents 0.0609
_diffrn_reflns_av_sigmaI/netI 0.0416
_diffrn_reflns_limit_h_max 11
_diffrn_reflns_limit_h_min -11
_diffrn_reflns_limit_k_max 15
_diffrn_reflns_limit_k_min 0
_diffrn_reflns_limit_l_max 11
_diffrn_reflns_limit_l_min 0
_diffrn_reflns_number 12966
_diffrn_reflns_theta_full 28.00
_diffrn_reflns_theta_max 31.36
_diffrn_reflns_theta_min 3.17
_diffrn_standards_number 0
_exptl_absorpt_coefficient_mu 27.903
_exptl_absorpt_correction_T_max 0.433753
_exptl_absorpt_correction_T_min 0.216333
_exptl_absorpt_correction_type multi-scan
_exptl_absorpt_process_details 'TWINABS (Sheldrick, 2007)'
_exptl_crystal_colour colourless
_exptl_crystal_density_diffrn 5.571
_exptl_crystal_description rod
_exptl_crystal_F_000 1016
_exptl_crystal_size_max 0.07
_exptl_crystal_size_mid 0.03
_exptl_crystal_size_min 0.03
_refine_diff_density_max 1.885
_refine_diff_density_min -1.815
_refine_diff_density_rms 0.417
_refine_ls_extinction_coef 0.00118(14)
_refine_ls_extinction_expression Fc^*^=kFc[1+0.001xFc^2^\l^3^/sin(2\q)]^-1/4^
_refine_ls_extinction_method SHELXL
_refine_ls_goodness_of_fit_ref 1.031
_refine_ls_hydrogen_treatment constr
_refine_ls_matrix_type full
_refine_ls_number_parameters 129
_refine_ls_number_reflns 2138
_refine_ls_number_restraints 0
_refine_ls_restrained_S_all 1.031
_refine_ls_R_factor_all 0.0376
_refine_ls_R_factor_gt 0.0262
_refine_ls_shift/su_max 0.001
_refine_ls_shift/su_mean 0.000
_refine_ls_structure_factor_coef Fsqd
_refine_ls_weighting_details 'calc w=1/[\s^2^(Fo^2^)+(0.0277P)^2^+0.4266P] where P=(Fo^2^+2Fc^2^)/3'
_refine_ls_weighting_scheme calc
_refine_ls_wR_factor_gt 0.0556
_refine_ls_wR_factor_ref 0.0582
_reflns_number_gt 1798
_reflns_number_total 2138
_reflns_threshold_expression I>2\s(I)
_cod_data_source_file ic101350f_si_009_11.cif
_cod_data_source_block YbOHSO4
_cod_depositor_comments
;

2017-09-03
Z value and formula fixed to values more according to usual
chemical conventions.                 miguel
;
_cod_original_formula_sum 'H2 O10 S2 Yb2'
_cod_original_formula_weight 572.22
_cod_original_formula_units_Z 4
_cod_original_cell_volume 682.2(4)
_cod_original_sg_symbol_H-M 'P 21/n'
_cod_database_code 4324288

loop_
_symmetry_equiv_pos_as_xyz
'x, y, z'
'-x+1/2, y+1/2, -z+1/2'
'-x, -y, -z'
'x-1/2, -y-1/2, z-1/2'

loop_
_atom_site_label
_atom_site_type_symbol
_atom_site_fract_x
_atom_site_fract_y
_atom_site_fract_z
_atom_site_U_iso_or_equiv
_atom_site_adp_type
_atom_site_occupancy
_atom_site_symmetry_multiplicity
_atom_site_calc_flag
_atom_site_refinement_flags
O1 O -0.1471(6) 0.4076(5) 0.9001(6) 0.0095(10) Uani 1 1 d .
O2 O 0.0751(6) 0.3765(5) 0.7155(6) 0.0076(9) Uani 1 1 d .
O3 O 0.1305(6) 0.3303(4) 1.0055(6) 0.0083(9) Uani 1 1 d .
O4 O -0.0598(6) 0.2000(4) 0.8430(6) 0.0082(9) Uani 1 1 d .
O5 O 0.3327(6) 0.1044(4) 0.9284(6) 0.0083(9) Uani 1 1 d .
O6 O 0.6224(6) 0.1268(5) 0.8524(6) 0.0071(9) Uani 1 1 d .
O7 O 0.4847(6) 0.2951(4) 0.9839(6) 0.0083(9) Uani 1 1 d .
O8 O 0.3870(6) 0.2395(4) 0.7044(6) 0.0079(10) Uani 1 1 d .
O9 O 0.3991(6) 0.5448(4) 0.3698(5) 0.0065(9) Uani 1 1 d .
H9 H 0.3380 0.6258 0.3656 0.008 Uiso 1 1 calc R
O10 O 0.6283(6) 0.4880(4) 0.1422(5) 0.0063(9) Uani 1 1 d .
H10 H 0.6888 0.4067 0.1466 0.008 Uiso 1 1 calc R
S3 S 0.4566(2) 0.19117(15) 0.8668(2) 0.0061(3) Uani 1 1 d .
S4 S 0.0003(2) 0.33085(15) 0.8650(2) 0.0061(3) Uani 1 1 d .
Yb1 Yb 0.34084(4) 0.43786(3) 0.12834(3) 0.00538(9) Uani 1 1 d .
Yb2 Yb 0.31305(4) 0.42529(3) 0.59015(3) 0.00545(9) Uani 1 1 d .

loop_
_atom_site_aniso_label
_atom_site_aniso_U_11
_atom_site_aniso_U_22
_atom_site_aniso_U_33
_atom_site_aniso_U_23
_atom_site_aniso_U_13
_atom_site_aniso_U_12
O1 0.009(2) 0.011(2) 0.009(2) 0.0013(18) 0.0049(19) 0.0041(19)
O2 0.006(2) 0.009(2) 0.008(2) 0.0010(18) 0.0015(18) -0.0005(18)
O3 0.009(2) 0.010(2) 0.006(2) 0.0001(18) -0.0004(19) -0.0019(19)
O4 0.008(2) 0.006(2) 0.011(2) -0.0012(18) -0.0016(18) -0.0021(18)
O5 0.011(3) 0.008(2) 0.006(2) 0.0000(18) 0.0007(18) -0.0017(18)
O6 0.006(2) 0.011(2) 0.005(2) 0.0007(17) 0.0024(18) -0.0009(18)
O7 0.010(2) 0.008(2) 0.008(2) -0.0023(18) 0.0027(18) -0.0013(18)
O8 0.014(3) 0.006(2) 0.004(2) 0.0014(17) -0.0005(19) 0.0007(18)
O9 0.008(2) 0.005(2) 0.007(2) 0.0020(16) 0.0000(18) 0.0021(18)
O10 0.007(2) 0.005(2) 0.007(2) -0.0003(17) -0.0022(18) 0.0003(17)
S3 0.0054(8) 0.0052(7) 0.0075(7) -0.0003(6) 0.0006(6) 0.0003(6)
S4 0.0058(8) 0.0064(7) 0.0063(7) 0.0013(6) 0.0013(6) -0.0007(6)
Yb1 0.00493(16) 0.00581(14) 0.00528(14) -0.00027(10) -0.00056(10) 0.00018(10)
Yb2 0.00507(16) 0.00589(14) 0.00537(14) 0.00047(10) 0.00026(10) -0.00005(10)

loop_
_atom_type_symbol
_atom_type_description
_atom_type_scat_dispersion_real
_atom_type_scat_dispersion_imag
_atom_type_scat_source
O O 0.0106 0.0060 'International Tables Vol C Tables 4.2.6.8 and 6.1.1.4'
H H 0.0000 0.0000 'International Tables Vol C Tables 4.2.6.8 and 6.1.1.4'
S S 0.1246 0.1234 'International Tables Vol C Tables 4.2.6.8 and 6.1.1.4'
Yb Yb -0.3850 5.5486 'International Tables Vol C Tables 4.2.6.8 and 6.1.1.4'

loop_
_geom_angle_atom_site_label_1
_geom_angle_atom_site_label_2
_geom_angle_atom_site_label_3
_geom_angle
_geom_angle_site_symmetry_1
_geom_angle_site_symmetry_3
S4 O1 Yb1 158.9(3) . 3_566
S4 O2 Yb2 147.5(3) . .
S4 O3 Yb1 143.5(3) . 1_556
S4 O4 Yb1 140.0(3) . 4_566
S4 O4 Yb2 121.8(3) . 4_566
Yb1 O4 Yb2 95.56(16) 4_566 4_566
S3 O5 Yb2 151.4(3) . 2_546
S3 O6 Yb2 123.3(3) . 4_666
S3 O6 Yb1 141.6(3) . 4_666
Yb2 O6 Yb1 94.36(16) 4_666 4_666
S3 O7 Yb1 141.7(3) . 1_556
S3 O8 Yb2 137.8(3) . .
Yb1 O9 Yb2 109.28(19) . 3_666
Yb1 O9 Yb2 108.07(19) . .
Yb2 O9 Yb2 108.04(18) 3_666 .
Yb1 O9 H9 110.5 . .
Yb2 O9 H9 110.5 3_666 .
Yb2 O9 H9 110.5 . .
Yb1 O10 Yb1 101.50(16) . 3_665
Yb1 O10 Yb2 105.36(18) . 3_666
Yb1 O10 Yb2 132.8(2) 3_665 3_666
Yb1 O10 H10 104.8 . .
Yb1 O10 H10 104.8 3_665 .
Yb2 O10 H10 104.8 3_666 .
O5 S3 O7 110.5(3) . .
O5 S3 O8 108.1(3) . .
O7 S3 O8 108.8(3) . .
O5 S3 O6 109.5(3) . .
O7 S3 O6 108.3(3) . .
O8 S3 O6 111.8(3) . .
O5 S3 Yb2 97.3(2) . 4_666
O7 S3 Yb2 82.4(2) . 4_666
O8 S3 Yb2 145.6(2) . 4_666
O6 S3 Yb2 35.61(18) . 4_666
O2 S4 O3 109.4(3) . .
O2 S4 O1 109.6(3) . .
O3 S4 O1 111.9(3) . .
O2 S4 O4 111.4(3) . .
O3 S4 O4 106.5(3) . .
O1 S4 O4 108.1(3) . .
O3 Yb1 O1 82.30(18) 1_554 3_566
O3 Yb1 O9 138.69(17) 1_554 .
O1 Yb1 O9 78.68(17) 3_566 .
O3 Yb1 O7 78.35(17) 1_554 1_554
O1 Yb1 O7 143.61(17) 3_566 1_554
O9 Yb1 O7 134.42(17) . 1_554
O3 Yb1 O10 147.73(17) 1_554 .
O1 Yb1 O10 118.62(18) 3_566 .
O9 Yb1 O10 72.68(16) . .
O7 Yb1 O10 70.51(17) 1_554 .
O3 Yb1 O10 83.72(16) 1_554 3_665
O1 Yb1 O10 76.44(17) 3_566 3_665
O9 Yb1 O10 125.85(16) . 3_665
O7 Yb1 O10 71.07(17) 1_554 3_665
O10 Yb1 O10 78.50(16) . 3_665
O3 Yb1 O4 101.01(17) 1_554 4_665
O1 Yb1 O4 136.45(17) 3_566 4_665
O9 Yb1 O4 70.52(17) . 4_665
O7 Yb1 O4 77.90(17) 1_554 4_665
O10 Yb1 O4 80.87(16) . 4_665
O10 Yb1 O4 147.00(17) 3_665 4_665
O3 Yb1 O6 70.23(16) 1_554 4_565
O1 Yb1 O6 78.52(16) 3_566 4_565
O9 Yb1 O6 70.23(16) . 4_565
O7 Yb1 O6 122.00(16) 1_554 4_565
O10 Yb1 O6 134.54(14) . 4_565
O10 Yb1 O6 145.88(15) 3_665 4_565
O4 Yb1 O6 62.66(16) 4_665 4_565
O3 Yb1 Yb1 118.21(13) 1_554 3_665
O1 Yb1 Yb1 98.97(13) 3_566 3_665
O9 Yb1 Yb1 100.85(12) . 3_665
O7 Yb1 Yb1 64.86(12) 1_554 3_665
O10 Yb1 Yb1 39.44(11) . 3_665
O10 Yb1 Yb1 39.06(11) 3_665 3_665
O4 Yb1 Yb1 116.21(12) 4_665 3_665
O6 Yb1 Yb1 171.01(10) 4_565 3_665
O3 Yb1 Yb2 168.05(12) 1_554 3_666
O1 Yb1 Yb2 103.05(13) 3_566 3_666
O9 Yb1 Yb2 35.48(12) . 3_666
O7 Yb1 Yb2 102.12(12) 1_554 3_666
O10 Yb1 Yb2 37.66(11) . 3_666
O10 Yb1 Yb2 107.83(11) 3_665 3_666
O4 Yb1 Yb2 67.69(12) 4_665 3_666
O6 Yb1 Yb2 100.10(10) 4_565 3_666
Yb1 Yb1 Yb2 71.91(3) 3_665 3_666
O3 Yb1 Yb2 109.32(12) 1_554 .
O1 Yb1 Yb2 92.37(12) 3_566 .
O9 Yb1 Yb2 36.44(12) . .
O7 Yb1 Yb2 123.04(12) 1_554 .
O10 Yb1 Yb2 94.90(11) . .
O10 Yb1 Yb2 161.78(11) 3_665 .
O4 Yb1 Yb2 45.16(12) 4_665 .
O6 Yb1 Yb2 40.15(10) 4_565 .
Yb1 Yb1 Yb2 132.121(16) 3_665 .
Yb2 Yb1 Yb2 60.215(18) 3_666 .
O3 Yb1 Yb2 63.30(12) 1_554 1_554
O1 Yb1 Yb2 86.31(12) 3_566 1_554
O9 Yb1 Yb2 149.50(11) . 1_554
O7 Yb1 Yb2 57.47(12) 1_554 1_554
O10 Yb1 Yb2 92.10(11) . 1_554
O10 Yb1 Yb2 23.69(11) 3_665 1_554
O4 Yb1 Yb2 134.31(12) 4_665 1_554
O6 Yb1 Yb2 132.58(10) 4_565 1_554
Yb1 Yb1 Yb2 55.246(16) 3_665 1_554
Yb2 Yb1 Yb2 127.154(15) 3_666 1_554
Yb2 Yb1 Yb2 172.618(12) . 1_554
O2 Yb2 O5 78.24(18) . 2_556
O2 Yb2 O8 79.01(18) . .
O5 Yb2 O8 154.81(17) 2_556 .
O2 Yb2 O9 144.84(16) . 3_666
O5 Yb2 O9 112.42(17) 2_556 3_666
O8 Yb2 O9 81.12(17) . 3_666
O2 Yb2 O9 139.89(17) . .
O5 Yb2 O9 69.19(17) 2_556 .
O8 Yb2 O9 135.98(17) . .
O9 Yb2 O9 71.96(18) 3_666 .
O2 Yb2 O10 78.67(17) . 3_666
O5 Yb2 O10 77.48(17) 2_556 3_666
O8 Yb2 O10 87.60(16) . 3_666
O9 Yb2 O10 71.76(16) 3_666 3_666
O9 Yb2 O10 114.81(17) . 3_666
O2 Yb2 O6 78.82(17) . 4_565
O5 Yb2 O6 82.17(17) 2_556 4_565
O8 Yb2 O6 103.83(17) . 4_565
O9 Yb2 O6 134.41(16) 3_666 4_565
O9 Yb2 O6 74.23(16) . 4_565
O10 Yb2 O6 152.22(16) 3_666 4_565
O2 Yb2 O4 125.59(16) . 4_665
O5 Yb2 O4 127.43(16) 2_556 4_665
O8 Yb2 O4 75.41(16) . 4_665
O9 Yb2 O4 75.89(15) 3_666 4_665
O9 Yb2 O4 64.76(16) . 4_665
O10 Yb2 O4 145.37(16) 3_666 4_665
O6 Yb2 O4 62.35(15) 4_565 4_665
O2 Yb2 S3 58.33(13) . 4_565
O5 Yb2 S3 83.65(13) 2_556 4_565
O8 Yb2 S3 93.50(13) . 4_565
O9 Yb2 S3 152.03(12) 3_666 4_565
O9 Yb2 S3 94.49(12) . 4_565
O10 Yb2 S3 135.77(12) 3_666 4_565
O6 Yb2 S3 21.12(12) 4_565 4_565
O4 Yb2 S3 76.19(11) 4_665 4_565
O2 Yb2 Yb1 114.82(12) . 3_666
O5 Yb2 Yb1 92.55(12) 2_556 3_666
O8 Yb2 Yb1 87.28(12) . 3_666
O9 Yb2 Yb1 35.24(11) 3_666 3_666
O9 Yb2 Yb1 89.95(12) . 3_666
O10 Yb2 Yb1 36.98(12) 3_666 3_666
O6 Yb2 Yb1 164.19(11) 4_565 3_666
O4 Yb2 Yb1 111.00(11) 4_665 3_666
S3 Yb2 Yb1 172.70(3) 4_565 3_666
O2 Yb2 Yb1 124.10(12) . .
O5 Yb2 Yb1 88.16(12) 2_556 .
O8 Yb2 Yb1 113.69(12) . .
O9 Yb2 Yb1 90.46(11) 3_666 .
O9 Yb2 Yb1 35.49(11) . .
O10 Yb2 Yb1 150.23(12) 3_666 .
O6 Yb2 Yb1 45.49(11) 4_565 .
O4 Yb2 Yb1 39.27(10) 4_665 .
S3 Yb2 Yb1 66.46(3) 4_565 .
Yb1 Yb2 Yb1 119.785(19) 3_666 .
O2 Yb2 Yb2 167.79(13) . 3_666
O5 Yb2 Yb2 90.70(13) 2_556 3_666
O8 Yb2 Yb2 110.70(13) . 3_666
O9 Yb2 Yb2 36.33(11) 3_666 3_666
O9 Yb2 Yb2 35.63(12) . 3_666
O10 Yb2 Yb2 94.00(12) 3_666 3_666
O6 Yb2 Yb2 105.04(12) 4_565 3_666
O4 Yb2 Yb2 65.48(11) 4_665 3_666
S3 Yb2 Yb2 126.15(4) 4_565 3_666
Yb1 Yb2 Yb2 59.94(2) 3_666 3_666
Yb1 Yb2 Yb2 59.844(12) . 3_666

loop_
_geom_bond_atom_site_label_1
_geom_bond_atom_site_label_2
_geom_bond_distance
_geom_bond_site_symmetry_2
O1 S4 1.471(5) .
O1 Yb1 2.266(5) 3_566
O2 S4 1.458(5) .
O2 Yb2 2.249(5) .
O3 S4 1.470(5) .
O3 Yb1 2.201(5) 1_556
O4 S4 1.501(5) .
O4 Yb1 2.370(5) 4_566
O4 Yb2 2.655(5) 4_566
O5 S3 1.465(5) .
O5 Yb2 2.255(5) 2_546
O6 S3 1.491(5) .
O6 Yb2 2.410(5) 4_666
O6 Yb1 2.665(5) 4_666
O7 S3 1.473(5) .
O7 Yb1 2.280(5) 1_556
O8 S3 1.473(5) .
O8 Yb2 2.271(5) .
O9 Yb1 2.276(5) .
O9 Yb2 2.290(5) 3_666
O9 Yb2 2.328(5) .
O9 H9 1.0000 .
O10 Yb1 2.322(5) .
O10 Yb1 2.341(4) 3_665
O10 Yb2 2.359(4) 3_666
O10 H10 1.0000 .
S3 Yb2 3.4602(19) 4_666
Yb1 O3 2.201(5) 1_554
Yb1 O1 2.266(5) 3_566
Yb1 O7 2.280(5) 1_554
Yb1 O10 2.341(4) 3_665
Yb1 O4 2.370(5) 4_665
Yb1 O6 2.665(5) 4_565
Yb1 Yb1 3.6116(10) 3_665
Yb1 Yb2 3.7230(10) 3_666
Yb1 Yb2 3.7267(14) .
Yb1 Yb2 4.3074(17) 1_554
Yb2 O5 2.255(5) 2_556
Yb2 O9 2.289(5) 3_666
Yb2 O10 2.359(4) 3_666
Yb2 O6 2.410(5) 4_565
Yb2 O4 2.655(5) 4_665
Yb2 S3 3.4602(19) 4_565
Yb2 Yb1 3.7230(10) 3_666
Yb2 Yb2 3.7370(11) 3_666

loop_
_geom_hbond_atom_site_label_D
_geom_hbond_atom_site_label_H
_geom_hbond_atom_site_label_A
_geom_hbond_distance_DH
_geom_hbond_distance_HA
_geom_hbond_distance_DA
_geom_hbond_angle_DHA
_geom_hbond_site_symmetry_A
O10 H10 O8 1.00 2.25 3.213(7) 161.6 4_665
O9 H9 O3 1.00 2.45 3.265(7) 138.1 2_556

loop_
_geom_torsion_atom_site_label_1
_geom_torsion_atom_site_label_2
_geom_torsion_atom_site_label_3
_geom_torsion_atom_site_label_4
_geom_torsion
_geom_torsion_site_symmetry_1
_geom_torsion_site_symmetry_4
Yb2 O5 S3 O7 -174.5(6) 2_546 .
Yb2 O5 S3 O8 66.5(7) 2_546 .
Yb2 O5 S3 O6 -55.4(7) 2_546 .
Yb2 O5 S3 Yb2 -89.9(6) 2_546 4_666
Yb1 O7 S3 O5 -49.7(5) 1_556 .
Yb1 O7 S3 O8 68.8(5) 1_556 .
Yb1 O7 S3 O6 -169.5(4) 1_556 .
Yb1 O7 S3 Yb2 -144.7(5) 1_556 4_666
Yb2 O8 S3 O5 119.8(4) . .
Yb2 O8 S3 O7 -0.2(5) . .
Yb2 O8 S3 O6 -119.7(4) . .
Yb2 O8 S3 Yb2 -104.8(4) . 4_666
Yb2 O6 S3 O5 -74.8(4) 4_666 .
Yb1 O6 S3 O5 117.8(4) 4_666 .
Yb2 O6 S3 O7 45.7(4) 4_666 .
Yb1 O6 S3 O7 -121.7(4) 4_666 .
Yb2 O6 S3 O8 165.5(3) 4_666 .
Yb1 O6 S3 O8 -1.9(5) 4_666 .
Yb1 O6 S3 Yb2 -167.4(7) 4_666 4_666
Yb2 O2 S4 O3 12.8(7) . .
Yb2 O2 S4 O1 135.7(5) . .
Yb2 O2 S4 O4 -104.7(6) . .
Yb1 O3 S4 O2 42.6(6) 1_556 .
Yb1 O3 S4 O1 -78.9(6) 1_556 .
Yb1 O3 S4 O4 163.2(5) 1_556 .
Yb1 O1 S4 O2 -2.6(10) 3_566 .
Yb1 O1 S4 O3 118.9(9) 3_566 .
Yb1 O1 S4 O4 -124.2(9) 3_566 .
Yb1 O4 S4 O2 -27.4(5) 4_566 .
Yb2 O4 S4 O2 176.1(3) 4_566 .
Yb1 O4 S4 O3 -146.6(4) 4_566 .
Yb2 O4 S4 O3 56.9(4) 4_566 .
Yb1 O4 S4 O1 93.1(5) 4_566 .
Yb2 O4 S4 O1 -63.5(4) 4_566 .
Yb2 O9 Yb1 O3 163.12(19) 3_666 1_554
Yb2 O9 Yb1 O3 45.8(3) . 1_554
Yb2 O9 Yb1 O1 -132.6(2) 3_666 3_566
Yb2 O9 Yb1 O1 110.0(2) . 3_566
Yb2 O9 Yb1 O7 29.8(3) 3_666 1_554
Yb2 O9 Yb1 O7 -87.6(3) . 1_554
Yb2 O9 Yb1 O10 -7.61(17) 3_666 .
Yb2 O9 Yb1 O10 -124.9(2) . .
Yb2 O9 Yb1 O10 -68.7(2) 3_666 3_665
Yb2 O9 Yb1 O10 173.93(17) . 3_665
Yb2 O9 Yb1 O4 78.6(2) 3_666 4_665
Yb2 O9 Yb1 O4 -38.73(19) . 4_665
Yb2 O9 Yb1 O6 145.6(2) 3_666 4_565
Yb2 O9 Yb1 O6 28.28(17) . 4_565
Yb2 O9 Yb1 Yb1 -35.55(18) 3_666 3_665
Yb2 O9 Yb1 Yb1 -152.89(14) . 3_665
Yb2 O9 Yb1 Yb2 -117.3(3) . 3_666
Yb2 O9 Yb1 Yb2 117.3(3) 3_666 .
Yb2 O9 Yb1 Yb2 -70.6(3) 3_666 1_554
Yb2 O9 Yb1 Yb2 172.02(5) . 1_554
Yb1 O10 Yb1 O3 57.9(4) 3_665 1_554
Yb2 O10 Yb1 O3 -161.3(2) 3_666 1_554
Yb1 O10 Yb1 O1 -67.4(2) 3_665 3_566
Yb2 O10 Yb1 O1 73.4(2) 3_666 3_566
Yb1 O10 Yb1 O9 -133.6(2) 3_665 .
Yb2 O10 Yb1 O9 7.23(16) 3_666 .
Yb1 O10 Yb1 O7 73.79(19) 3_665 1_554
Yb2 O10 Yb1 O7 -145.4(2) 3_666 1_554
Yb1 O10 Yb1 O10 0.0 3_665 3_665
Yb2 O10 Yb1 O10 140.8(3) 3_666 3_665
Yb1 O10 Yb1 O4 154.1(2) 3_665 4_665
Yb2 O10 Yb1 O4 -65.09(18) 3_666 4_665
Yb1 O10 Yb1 O6 -170.08(15) 3_665 4_565
Yb2 O10 Yb1 O6 -29.3(3) 3_666 4_565
Yb2 O10 Yb1 Yb1 140.8(3) 3_666 3_665
Yb1 O10 Yb1 Yb2 -140.8(3) 3_665 3_666
Yb1 O10 Yb1 Yb2 -162.84(13) 3_665 .
Yb2 O10 Yb1 Yb2 -22.02(16) 3_666 .
Yb1 O10 Yb1 Yb2 19.51(14) 3_665 1_554
Yb2 O10 Yb1 Yb2 160.32(14) 3_666 1_554
S4 O2 Yb2 O5 -122.8(6) . 2_556
S4 O2 Yb2 O8 46.3(6) . .
S4 O2 Yb2 O9 -10.4(8) . 3_666
S4 O2 Yb2 O9 -158.7(5) . .
S4 O2 Yb2 O10 -43.5(6) . 3_666
S4 O2 Yb2 O6 152.9(6) . 4_565
S4 O2 Yb2 O4 109.2(6) . 4_665
S4 O2 Yb2 S3 147.4(6) . 4_565
S4 O2 Yb2 Yb1 -35.5(6) . 3_666
S4 O2 Yb2 Yb1 157.6(5) . .
S4 O2 Yb2 Yb2 -97.3(8) . 3_666
S3 O8 Yb2 O2 -84.2(5) . .
S3 O8 Yb2 O5 -58.4(7) . 2_556
S3 O8 Yb2 O9 66.7(5) . 3_666
S3 O8 Yb2 O9 118.9(4) . .
S3 O8 Yb2 O10 -5.2(5) . 3_666
S3 O8 Yb2 O6 -159.6(4) . 4_565
S3 O8 Yb2 O4 144.3(5) . 4_665
S3 O8 Yb2 S3 -141.0(4) . 4_565
S3 O8 Yb2 Yb1 31.8(4) . 3_666
S3 O8 Yb2 Yb1 153.3(4) . .
S3 O8 Yb2 Yb2 88.1(5) . 3_666
Yb1 O9 Yb2 O2 -80.4(3) . .
Yb2 O9 Yb2 O2 161.4(2) 3_666 .
Yb1 O9 Yb2 O5 -118.3(2) . 2_556
Yb2 O9 Yb2 O5 123.6(2) 3_666 2_556
Yb1 O9 Yb2 O8 62.9(3) . .
Yb2 O9 Yb2 O8 -55.2(3) 3_666 .
Yb1 O9 Yb2 O9 118.1(3) . 3_666
Yb2 O9 Yb2 O9 0.0 3_666 3_666
Yb1 O9 Yb2 O10 177.25(17) . 3_666
Yb2 O9 Yb2 O10 59.1(2) 3_666 3_666
Yb1 O9 Yb2 O6 -30.82(18) . 4_565
Yb2 O9 Yb2 O6 -149.0(2) 3_666 4_565
Yb1 O9 Yb2 O4 35.60(17) . 4_665
Yb2 O9 Yb2 O4 -82.5(2) 3_666 4_665
Yb1 O9 Yb2 S3 -36.84(17) . 4_565
Yb2 O9 Yb2 S3 -154.97(15) 3_666 4_565
Yb1 O9 Yb2 Yb1 148.96(16) . 3_666
Yb2 O9 Yb2 Yb1 30.83(16) 3_666 3_666
Yb2 O9 Yb2 Yb1 -118.1(3) 3_666 .
Yb1 O9 Yb2 Yb2 118.1(3) . 3_666
O3 Yb1 Yb2 O2 -20.0(2) 1_554 .
O1 Yb1 Yb2 O2 62.7(2) 3_566 .
O9 Yb1 Yb2 O2 129.9(3) . .
O7 Yb1 Yb2 O2 -108.5(2) 1_554 .
O10 Yb1 Yb2 O2 -178.35(19) . .
O10 Yb1 Yb2 O2 114.0(4) 3_665 .
O4 Yb1 Yb2 O2 -106.4(2) 4_665 .
O6 Yb1 Yb2 O2 -6.4(2) 4_565 .
Yb1 Yb1 Yb2 O2 167.01(15) 3_665 .
Yb2 Yb1 Yb2 O2 166.34(15) 3_666 .
O3 Yb1 Yb2 O5 -94.48(19) 1_554 2_556
O1 Yb1 Yb2 O5 -11.80(18) 3_566 2_556
O9 Yb1 Yb2 O5 55.4(2) . 2_556
O7 Yb1 Yb2 O5 177.08(19) 1_554 2_556
O10 Yb1 Yb2 O5 107.19(17) . 2_556
O10 Yb1 Yb2 O5 39.5(4) 3_665 2_556
O4 Yb1 Yb2 O5 179.1(2) 4_665 2_556
O6 Yb1 Yb2 O5 -80.8(2) 4_565 2_556
Yb1 Yb1 Yb2 O5 92.55(13) 3_665 2_556
Yb2 Yb1 Yb2 O5 91.88(13) 3_666 2_556
O3 Yb1 Yb2 O8 72.60(19) 1_554 .
O1 Yb1 Yb2 O8 155.27(19) 3_566 .
O9 Yb1 Yb2 O8 -137.5(2) . .
O7 Yb1 Yb2 O8 -15.8(2) 1_554 .
O10 Yb1 Yb2 O8 -85.74(18) . .
O10 Yb1 Yb2 O8 -153.4(4) 3_665 .
O4 Yb1 Yb2 O8 -13.8(2) 4_665 .
O6 Yb1 Yb2 O8 86.3(2) 4_565 .
Yb1 Yb1 Yb2 O8 -100.38(14) 3_665 .
Yb2 Yb1 Yb2 O8 -101.04(14) 3_666 .
O3 Yb1 Yb2 O9 153.10(18) 1_554 3_666
O1 Yb1 Yb2 O9 -124.22(17) 3_566 3_666
O9 Yb1 Yb2 O9 -57.0(3) . 3_666
O7 Yb1 Yb2 O9 64.67(18) 1_554 3_666
O10 Yb1 Yb2 O9 -5.23(16) . 3_666
O10 Yb1 Yb2 O9 -72.9(4) 3_665 3_666
O4 Yb1 Yb2 O9 66.7(2) 4_665 3_666
O6 Yb1 Yb2 O9 166.8(2) 4_565 3_666
Yb1 Yb1 Yb2 O9 -19.87(12) 3_665 3_666
Yb2 Yb1 Yb2 O9 -20.54(11) 3_666 3_666
O3 Yb1 Yb2 O9 -149.9(2) 1_554 .
O1 Yb1 Yb2 O9 -67.2(2) 3_566 .
O7 Yb1 Yb2 O9 121.7(2) 1_554 .
O10 Yb1 Yb2 O9 51.8(2) . .
O10 Yb1 Yb2 O9 -15.9(4) 3_665 .
O4 Yb1 Yb2 O9 123.7(3) 4_665 .
O6 Yb1 Yb2 O9 -136.3(3) 4_565 .
Yb1 Yb1 Yb2 O9 37.1(2) 3_665 .
Yb2 Yb1 Yb2 O9 36.5(2) 3_666 .
O3 Yb1 Yb2 O10 -154.9(3) 1_554 3_666
O1 Yb1 Yb2 O10 -72.3(3) 3_566 3_666
O9 Yb1 Yb2 O10 -5.0(3) . 3_666
O7 Yb1 Yb2 O10 116.6(3) 1_554 3_666
O10 Yb1 Yb2 O10 46.7(3) . 3_666
O10 Yb1 Yb2 O10 -20.94(18) 3_665 3_666
O4 Yb1 Yb2 O10 118.7(3) 4_665 3_666
O6 Yb1 Yb2 O10 -141.3(3) 4_565 3_666
Yb1 Yb1 Yb2 O10 32.1(2) 3_665 3_666
Yb2 Yb1 Yb2 O10 31.4(2) 3_666 3_666
O3 Yb1 Yb2 O6 -13.7(2) 1_554 4_565
O1 Yb1 Yb2 O6 69.0(2) 3_566 4_565
O9 Yb1 Yb2 O6 136.3(3) . 4_565
O7 Yb1 Yb2 O6 -102.1(2) 1_554 4_565
O10 Yb1 Yb2 O6 -172.0(2) . 4_565
O10 Yb1 Yb2 O6 120.3(4) 3_665 4_565
O4 Yb1 Yb2 O6 -100.0(2) 4_665 4_565
Yb1 Yb1 Yb2 O6 173.37(16) 3_665 4_565
Yb2 Yb1 Yb2 O6 172.71(16) 3_666 4_565
O3 Yb1 Yb2 O4 86.4(2) 1_554 4_665
O1 Yb1 Yb2 O4 169.1(2) 3_566 4_665
O9 Yb1 Yb2 O4 -123.7(3) . 4_665
O7 Yb1 Yb2 O4 -2.1(2) 1_554 4_665
O10 Yb1 Yb2 O4 -72.0(2) . 4_665
O10 Yb1 Yb2 O4 -139.6(4) 3_665 4_665
O6 Yb1 Yb2 O4 100.0(2) 4_565 4_665
Yb1 Yb1 Yb2 O4 -86.60(17) 3_665 4_665
Yb2 Yb1 Yb2 O4 -87.26(17) 3_666 4_665
O3 Yb1 Yb2 S3 -10.60(14) 1_554 4_565
O1 Yb1 Yb2 S3 72.08(14) 3_566 4_565
O9 Yb1 Yb2 S3 139.3(2) . 4_565
O7 Yb1 Yb2 S3 -99.04(15) 1_554 4_565
O10 Yb1 Yb2 S3 -168.93(12) . 4_565
O10 Yb1 Yb2 S3 123.4(4) 3_665 4_565
O4 Yb1 Yb2 S3 -96.98(17) 4_665 4_565
O6 Yb1 Yb2 S3 3.06(16) 4_565 4_565
Yb1 Yb1 Yb2 S3 176.43(3) 3_665 4_565
Yb2 Yb1 Yb2 S3 175.76(3) 3_666 4_565
O3 Yb1 Yb2 Yb1 173.64(13) 1_554 3_666
O1 Yb1 Yb2 Yb1 -103.69(13) 3_566 3_666
O9 Yb1 Yb2 Yb1 -36.5(2) . 3_666
O7 Yb1 Yb2 Yb1 85.20(14) 1_554 3_666
O10 Yb1 Yb2 Yb1 15.30(12) . 3_666
O10 Yb1 Yb2 Yb1 -52.4(4) 3_665 3_666
O4 Yb1 Yb2 Yb1 87.26(17) 4_665 3_666
O6 Yb1 Yb2 Yb1 -172.71(16) 4_565 3_666
Yb1 Yb1 Yb2 Yb1 0.665(18) 3_665 3_666
Yb2 Yb1 Yb2 Yb1 0.0 3_666 3_666
O3 Yb1 Yb2 Yb2 173.64(13) 1_554 3_666
O1 Yb1 Yb2 Yb2 -103.69(13) 3_566 3_666
O9 Yb1 Yb2 Yb2 -36.5(2) . 3_666
O7 Yb1 Yb2 Yb2 85.20(14) 1_554 3_666
O10 Yb1 Yb2 Yb2 15.30(12) . 3_666
O10 Yb1 Yb2 Yb2 -52.4(4) 3_665 3_666
O4 Yb1 Yb2 Yb2 87.26(17) 4_665 3_666
O6 Yb1 Yb2 Yb2 -172.71(16) 4_565 3_666
Yb1 Yb1 Yb2 Yb2 0.665(18) 3_665 3_666
